data_1573654
_journal_paper_doi 10.1039/D4DT03036B
_chemical_formula_moiety 'C15 H22 Au O P'
_chemical_formula_sum 'C15 H22 Au O P'
_chemical_formula_weight 446.26
_space_group_crystal_system orthorhombic
_space_group_IT_number 61
_space_group_name_Hall '-P 2ac 2ab'
_space_group_name_H-M_alt 'P b c a'
_atom_sites_solution_hydrogens geom
_atom_sites_solution_primary direct
_audit_creation_date 2024-02-08
_audit_creation_method
;
Olex2 1.5
(compiled 2023.08.24 svn.re1ec1418 for OlexSys, GUI svn.r6817)
;
_audit_update_record
;
2024-07-24 deposited with the CCDC.	2025-01-09 downloaded from the CCDC.
;
_cell_angle_alpha 90
_cell_angle_beta 90
_cell_angle_gamma 90
_cell_formula_units_Z 8
_cell_length_a 16.0628(9)
_cell_length_b 11.0945(4)
_cell_length_c 17.7070(6)
_cell_measurement_reflns_used 5564
_cell_measurement_temperature 295.5(3)
_cell_measurement_theta_max 24.5360
_cell_measurement_theta_min 2.0580
_cell_volume 3155.5(2)
_computing_cell_refinement 'CrysAlisPro 1.171.42.36a (Rigaku OD, 2021)'
_computing_data_collection 'CrysAlisPro 1.171.42.36a (Rigaku OD, 2021)'
_computing_data_reduction 'CrysAlisPro 1.171.42.36a (Rigaku OD, 2021)'
_computing_molecular_graphics 'Olex2 1.5 (Dolomanov et al., 2009)'
_computing_publication_material 'Olex2 1.5 (Dolomanov et al., 2009)'
_computing_structure_refinement 'SHELXL 2018/3 (Sheldrick, 2015)'
_computing_structure_solution 'SHELXS  (Sheldrick, 2008)'
_diffrn_ambient_environment 'Diamond Anvil Cell filled with silicone oil'
_diffrn_ambient_pressure 330000
_diffrn_ambient_temperature 295.5(3)
_diffrn_crystal_treatment 'pressurized rapidly in silicone oil as a hydrostatic medium'
_diffrn_detector 'CCD plate'
_diffrn_detector_area_resol_mean 16.0128
_diffrn_detector_type Eos
_diffrn_measured_fraction_theta_full 0.919
_diffrn_measured_fraction_theta_max 0.914
_diffrn_measurement_details
;
List of Runs (angles in degrees, time in seconds):

  # Type    Start    End  Width  t~exp~   \w     \q     \k     \f   Frames
#--------------------------------------------------------------------------
  1  \w     10.00  35.00   1.00   60.00    --   22.04  53.00 -17.00   25
  2  \w    -20.00  51.00   1.00   90.00    --   22.04 -53.00  17.00   71
  3  \w    -27.00  51.00   1.00   90.00    --   22.04 -39.00-167.00   78
  4  \w    -50.00  45.00   1.00   90.00    --   22.04  26.00  -8.00   95
  5  \w    -13.00  17.00   1.00   90.00    --   22.04  97.00 143.00   30
  6  \w    -20.00   7.00   1.00   90.00    --   22.04 114.00 -45.00   27
  7  \w    -32.00  -6.00   1.00   90.00    --   22.04  39.00 167.00   26
  8  \w    -67.00 -13.00   1.00   90.00    --  -22.19 135.00 123.00   54
  9  \w    -23.00  28.00   1.00   90.00    --  -22.19  39.00 -12.00   51
 10  \w    -85.00   1.00   1.00   90.00    --  -22.19 114.00 -45.00   86
 11  \w    -45.00  48.00   1.00   90.00    --  -22.19 -26.00   8.00   93
 12  \w    -34.00  29.00   1.00   90.00    --  -22.19  53.00 162.00   63
 13  \w    -17.00  21.00   1.00   90.00    --  -22.19 -97.00-143.00   38
 14  \w    -16.00  21.00   1.00   90.00    --  -22.19 -97.00  35.00   37
 15  \w    -50.00  45.00   1.00   15.00    --   22.04  26.00  -8.00   95
;
_diffrn_measurement_device 'four-circle diffractometer'
_diffrn_measurement_device_type 'SuperNova, Single source at offset/far, Eos'
_diffrn_measurement_method '\w scans'
_diffrn_measurement_specimen_support 'Diamond Anvil Cell, effective opening angle 51 deg.'
_diffrn_orient_matrix_type 'CrysAlisPro convention (1999,Acta A55,543-557)'
_diffrn_orient_matrix_UB_11 0.0280698018
_diffrn_orient_matrix_UB_12 0.0291718516
_diffrn_orient_matrix_UB_13 0.0039395935
_diffrn_orient_matrix_UB_21 0.0085926994
_diffrn_orient_matrix_UB_22 -0.0262371656
_diffrn_orient_matrix_UB_23 0.0258332096
_diffrn_orient_matrix_UB_31 0.0187233879
_diffrn_orient_matrix_UB_32 -0.0316895172
_diffrn_orient_matrix_UB_33 -0.0177534866
_diffrn_radiation_monochromator mirror
_diffrn_radiation_probe x-ray
_diffrn_radiation_type 'Ag K\a'
_diffrn_radiation_wavelength 0.56087
_diffrn_reflns_av_R_equivalents 0.0850
_diffrn_reflns_av_unetI/netI 0.0412
_diffrn_reflns_Laue_measured_fraction_full 0.919
_diffrn_reflns_Laue_measured_fraction_max 0.914
_diffrn_reflns_limit_h_max 18
_diffrn_reflns_limit_h_min -18
_diffrn_reflns_limit_k_max 13
_diffrn_reflns_limit_k_min -13
_diffrn_reflns_limit_l_max 22
_diffrn_reflns_limit_l_min -22
_diffrn_reflns_number 35162
_diffrn_reflns_point_group_measured_fraction_full 0.919
_diffrn_reflns_point_group_measured_fraction_max 0.914
_diffrn_reflns_theta_full 19.665
_diffrn_reflns_theta_max 20.510
_diffrn_reflns_theta_min 1.815
_diffrn_source 'micro-focus sealed X-ray tube'
_diffrn_source_type 'SuperNova (Ag) X-ray Source'
_exptl_absorpt_coefficient_mu 5.089
_exptl_absorpt_correction_T_max 1.00000
_exptl_absorpt_correction_T_min 0.50184
_exptl_absorpt_correction_type multi-scan
_exptl_absorpt_process_details
;
CrysAlisPro 1.171.42.36a (Rigaku Oxford Diffraction, 2021)
Empirical absorption correction using spherical harmonics,
implemented in SCALE3 ABSPACK scaling algorithm.
;
_exptl_crystal_colour 'clear violet'
_exptl_crystal_colour_lustre clear
_exptl_crystal_colour_primary violet
_exptl_crystal_density_diffrn 1.879
_exptl_crystal_description needle
_exptl_crystal_F_000 1712
_exptl_crystal_preparation 'Mounted in a Diamond-Anvil Cell using silicone oil as pressure medium.,Luminescent'
_exptl_crystal_pressure_history 'Pressurized to 0.33 GPa and left to stabilize over ? hours.'
_exptl_crystal_recrystallization_method 'Re-crystallisation from solvent: n-pentane/dichloromethane'
_exptl_crystal_size_max 0.14
_exptl_crystal_size_mid 0.12
_exptl_crystal_size_min 0.11
_refine_diff_density_max 1.075
_refine_diff_density_min -1.755
_refine_diff_density_rms 0.151
_refine_ls_extinction_method none
_refine_ls_goodness_of_fit_ref 1.040
_refine_ls_hydrogen_treatment constr
_refine_ls_matrix_type full
_refine_ls_number_parameters 238
_refine_ls_number_reflns 2939
_refine_ls_number_restraints 204
_refine_ls_restrained_S_all 1.005
_refine_ls_R_factor_all 0.1092
_refine_ls_R_factor_gt 0.0522
_refine_ls_shift/su_max 0.000
_refine_ls_shift/su_mean 0.000
_refine_ls_structure_factor_coef Fsqd
_refine_ls_weighting_details 'w=1/[\s^2^(Fo^2^)+(0.0739P)^2^+10.8659P] where P=(Fo^2^+2Fc^2^)/3'
_refine_ls_weighting_scheme calc
_refine_ls_wR_factor_gt 0.1311
_refine_ls_wR_factor_ref 0.1734
_reflns_Friedel_coverage 0.000
_reflns_number_gt 1505
_reflns_number_total 2939
_reflns_threshold_expression 'I > 2\s(I)'
_cod_data_source_file d4dt03036b2.cif
_cod_data_source_block appr5_0p33GPa
_cod_database_code 1573654
_shelx_shelxl_version_number 2018/3
_chemical_oxdiff_formula 'C15 H22 O P Au'
_shelx_space_group_comment
;
The symmetry employed for this shelxl refinement is uniquely defined
by the following loop, which should always be used as a source of
symmetry information in preference to the above space-group names.
They are only intended as comments.
;
_olex2_refinement_description
;
1. Fixed Uiso
 At 1.2 times of:
  All C(H) groups, All C(H,H) groups, All C(H,H,H,H) groups
 At 1.5 times of:
  All C(H,H,H) groups
2. Uiso/Uaniso restraints and constraints
C3A \\sim C3 \\sim C8A \\sim C8 \\sim C7A \\sim C7 \\sim C6A \\sim C6 \\sim C5A
\\sim C5 \\sim C4A \\sim C4: within 1.7A with sigma of 0.04 and sigma for
terminal atoms of 0.08 within 1.7A
C9A \\sim C9 \\sim O1A \\sim O1: within 1.7A with sigma of 0.04 and sigma for
terminal atoms of 0.08 within 1.7A
3. Others
 Sof(H14C)=Sof(H14D)=Sof(C15A)=Sof(H15A)=Sof(H15B)=Sof(H15C)=Sof(C9A)=
 Sof(H9AA)=Sof(H9AB)=Sof(H9AC)=Sof(O1A)=Sof(C3A)=Sof(C8A)=Sof(H8A)=Sof(C7A)=
 Sof(H7A)=Sof(C6A)=Sof(C5A)=Sof(H5A)=Sof(C4A)=Sof(H4A)=1-FVAR(1)
 Sof(C7)=Sof(H7)=Sof(C8)=Sof(H8)=Sof(C3)=Sof(C4)=Sof(H4)=Sof(C5)=Sof(H5)=
 Sof(C6)=Sof(O1)=Sof(H14A)=Sof(H14B)=Sof(C9)=Sof(H9A)=Sof(H9B)=Sof(H9C)=
 Sof(C15)=Sof(H15D)=Sof(H15E)=Sof(H15F)=FVAR(1)
4.a Secondary CH2 refined with riding coordinates:
 C12(H12A,H12B), C10(H10A,H10B), C14(H14C,H14D), C14(H14A,H14B)
4.b Me refined with riding coordinates:
 C15A(H15A,H15B,H15C)
4.c Aromatic/amide H refined with riding coordinates:
 C7(H7), C8(H8), C4(H4), C5(H5), C8A(H8A), C7A(H7A), C5A(H5A), C4A(H4A)
4.d Fitted hexagon refined as free rotating group:
 C3A(C8A,C7A,C6A,C5A,C4A)
4.e Idealised Me refined as rotating group:
 C13(H13A,H13B,H13C), C11(H11A,H11B,H11C), C9(H9A,H9B,H9C), C9A(H9AA,H9AB,
 H9AC), C15(H15D,H15E,H15F)
;
_olex2_submission_special_instructions 'No special instructions were received'
_oxdiff_exptl_absorpt_empirical_details
;
Empirical correction (ABSPACK) includes:
- Absorption correction using spherical harmonics
- Frame scaling
;
_oxdiff_exptl_absorpt_empirical_full_max 2.051
_oxdiff_exptl_absorpt_empirical_full_min 0.763

loop_
_space_group_symop_operation_xyz
'x, y, z'
'-x+1/2, -y, z+1/2'
'x+1/2, -y+1/2, -z'
'-x, y+1/2, -z+1/2'
'-x, -y, -z'
'x-1/2, y, -z-1/2'
'-x-1/2, y-1/2, z'
'x, -y-1/2, z-1/2'

loop_
_atom_site_label
_atom_site_type_symbol
_atom_site_fract_x
_atom_site_fract_y
_atom_site_fract_z
_atom_site_U_iso_or_equiv
_atom_site_adp_type
_atom_site_occupancy
_atom_site_site_symmetry_order
_atom_site_calc_flag
_atom_site_refinement_flags_posn
_atom_site_refinement_flags_adp
_atom_site_refinement_flags_occupancy
_atom_site_disorder_assembly
_atom_site_disorder_group
Au1 Au 0.38834(3) 0.75305(4) 0.32590(3) 0.0682(3) Uani 1 1 d . . . . .
P1 P 0.4027(2) 0.9303(3) 0.26204(18) 0.0732(10) Uani 1 1 d . . . . .
C7 C 0.4462(16) 0.2280(17) 0.5204(10) 0.079(6) Uani 0.747(19) 1 d . U P A 1
H7 H 0.489470 0.204343 0.551990 0.095 Uiso 0.747(19) 1 calc R U P A 1
C8 C 0.4437(17) 0.344(2) 0.4947(13) 0.074(7) Uani 0.747(19) 1 d . U P A 1
H8 H 0.484318 0.397686 0.510924 0.089 Uiso 0.747(19) 1 calc R U P A 1
C3 C 0.3823(19) 0.384(2) 0.4450(16) 0.063(6) Uani 0.747(19) 1 d . U P A 1
C4 C 0.3239(19) 0.300(3) 0.4266(15) 0.073(6) Uani 0.747(19) 1 d . U P A 1
H4 H 0.280649 0.322338 0.394664 0.088 Uiso 0.747(19) 1 calc R U P A 1
C5 C 0.3257(15) 0.182(2) 0.4531(12) 0.081(7) Uani 0.747(19) 1 d . U P A 1
H5 H 0.284927 0.127100 0.438082 0.097 Uiso 0.747(19) 1 calc R U P A 1
C6 C 0.3868(16) 0.146(2) 0.5008(11) 0.080(6) Uani 0.747(19) 1 d . U P A 1
C12 C 0.3117(10) 1.0247(11) 0.2677(8) 0.096(5) Uani 1 1 d . . . . .
H12A H 0.265085 0.980823 0.246295 0.115 Uiso 1 1 calc R U . . .
H12B H 0.299303 1.038664 0.320582 0.115 Uiso 1 1 calc R U . . .
O1 O 0.3965(14) 0.0324(15) 0.5310(10) 0.110(6) Uani 0.747(19) 1 d . U P A 1
C2 C 0.3787(8) 0.4981(12) 0.4110(6) 0.067(4) Uani 1 1 d . . . . .
C1 C 0.3798(8) 0.5973(12) 0.3812(7) 0.073(4) Uani 1 1 d . . . . .
C10 C 0.4233(10) 0.9131(12) 0.1616(7) 0.091(5) Uani 1 1 d . . . . .
H10A H 0.430382 0.992214 0.139145 0.109 Uiso 1 1 calc R U . . .
H10B H 0.474936 0.869038 0.154947 0.109 Uiso 1 1 calc R U . . .
C13 C 0.3176(12) 1.1462(13) 0.2283(9) 0.138(7) Uani 1 1 d . . . . .
H13A H 0.327648 1.134072 0.175388 0.206 Uiso 1 1 calc R U . . .
H13B H 0.362579 1.191865 0.249705 0.206 Uiso 1 1 calc R U . . .
H13C H 0.266368 1.189466 0.234916 0.206 Uiso 1 1 calc R U . . .
C11 C 0.3536(13) 0.8468(17) 0.1204(8) 0.143(7) Uani 1 1 d . . . . .
H11A H 0.372045 0.824795 0.070743 0.214 Uiso 1 1 calc R U . . .
H11B H 0.305790 0.898415 0.116550 0.214 Uiso 1 1 calc R U . . .
H11C H 0.338975 0.775431 0.148084 0.214 Uiso 1 1 calc R U . . .
C14 C 0.4903(11) 1.0201(13) 0.2964(8) 0.098(5) Uani 1 1 d . . . . .
H14C H 0.540745 0.972591 0.292006 0.118 Uiso 0.253(19) 1 calc R U P A 2
H14D H 0.496475 1.090246 0.264200 0.118 Uiso 0.253(19) 1 calc R U P A 2
H14A H 0.494209 1.093049 0.266431 0.118 Uiso 0.747(19) 1 calc R U P A 1
H14B H 0.479418 1.043603 0.348208 0.118 Uiso 0.747(19) 1 calc R U P A 1
C15A C 0.481(7) 1.065(6) 0.384(5) 0.22(6) Uani 0.253(19) 1 d . . P A 2
H15A H 0.528515 1.111688 0.398461 0.332 Uiso 0.253(19) 1 calc R U P A 2
H15B H 0.431484 1.114263 0.389083 0.332 Uiso 0.253(19) 1 calc R U P A 2
H15C H 0.475806 0.996473 0.416921 0.332 Uiso 0.253(19) 1 calc R U P A 2
C9 C 0.343(2) -0.0573(19) 0.5083(14) 0.117(10) Uani 0.747(19) 1 d . U P A 1
H9A H 0.331948 -0.048853 0.455320 0.176 Uiso 0.747(19) 1 calc R U P A 1
H9B H 0.292106 -0.051283 0.536126 0.176 Uiso 0.747(19) 1 calc R U P A 1
H9C H 0.368370 -0.134343 0.517589 0.176 Uiso 0.747(19) 1 calc R U P A 1
C9A C 0.292(6) -0.026(6) 0.546(5) 0.13(2) Uani 0.253(19) 1 d . U P A 2
H9AA H 0.324483 -0.089336 0.523736 0.192 Uiso 0.253(19) 1 calc R U P A 2
H9AB H 0.253580 0.004888 0.509042 0.192 Uiso 0.253(19) 1 calc R U P A 2
H9AC H 0.262011 -0.056197 0.588508 0.192 Uiso 0.253(19) 1 calc R U P A 2
O1A O 0.347(4) 0.071(4) 0.570(3) 0.105(14) Uani 0.253(19) 1 d . U P A 2
C3A C 0.364(6) 0.377(6) 0.447(5) 0.067(11) Uani 0.253(19) 1 d G U P A 2
C8A C 0.417(4) 0.357(5) 0.508(4) 0.068(11) Uani 0.253(19) 1 d G U P A 2
H8A H 0.457860 0.414314 0.519663 0.082 Uiso 0.253(19) 1 calc R U P A 2
C7A C 0.410(3) 0.253(5) 0.550(3) 0.077(10) Uani 0.253(19) 1 d G U P A 2
H7A H 0.446163 0.239301 0.590581 0.092 Uiso 0.253(19) 1 calc R U P A 2
C6A C 0.350(4) 0.168(4) 0.532(3) 0.080(10) Uani 0.253(19) 1 d G U P A 2
C5A C 0.297(4) 0.188(6) 0.472(3) 0.081(11) Uani 0.253(19) 1 d G U P A 2
H5A H 0.256064 0.130796 0.459663 0.097 Uiso 0.253(19) 1 calc R U P A 2
C4A C 0.304(5) 0.292(8) 0.429(4) 0.071(11) Uani 0.253(19) 1 d G U P A 2
H4A H 0.267760 0.305809 0.388743 0.085 Uiso 0.253(19) 1 calc R U P A 2
C15 C 0.5723(14) 0.955(2) 0.2931(10) 0.105(8) Uani 0.747(19) 1 d . . P A 1
H15D H 0.572503 0.890827 0.329576 0.158 Uiso 0.747(19) 1 calc R U P A 1
H15E H 0.616557 1.010216 0.304168 0.158 Uiso 0.747(19) 1 calc R U P A 1
H15F H 0.580112 0.921889 0.243483 0.158 Uiso 0.747(19) 1 calc R U P A 1

loop_
_atom_site_aniso_label
_atom_site_aniso_U_11
_atom_site_aniso_U_22
_atom_site_aniso_U_33
_atom_site_aniso_U_23
_atom_site_aniso_U_13
_atom_site_aniso_U_12
Au1 0.0623(5) 0.0695(4) 0.0729(4) 0.0051(2) 0.0051(2) 0.0003(3)
P1 0.074(3) 0.069(2) 0.0768(19) 0.0080(17) 0.0165(19) 0.0024(17)
C7 0.088(17) 0.096(12) 0.053(9) 0.016(9) -0.018(9) -0.025(11)
C8 0.085(18) 0.076(10) 0.061(11) 0.011(8) -0.008(10) -0.029(11)
C3 0.059(16) 0.069(10) 0.062(9) 0.008(8) 0.003(9) -0.021(9)
C4 0.066(18) 0.082(11) 0.072(10) 0.005(8) -0.014(10) -0.009(12)
C5 0.084(18) 0.082(11) 0.075(11) -0.014(9) -0.006(11) -0.030(12)
C6 0.091(17) 0.084(11) 0.064(10) 0.009(9) -0.007(10) -0.020(11)
C12 0.095(15) 0.087(10) 0.105(10) 0.018(8) 0.010(9) 0.018(8)
O1 0.16(2) 0.076(10) 0.099(11) 0.012(8) -0.028(11) -0.006(10)
C2 0.059(11) 0.069(9) 0.072(7) 0.003(6) -0.005(6) -0.006(6)
C1 0.048(10) 0.090(9) 0.081(8) -0.005(7) -0.001(6) 0.006(6)
C10 0.105(14) 0.078(9) 0.089(9) 0.001(7) 0.019(9) -0.013(8)
C13 0.15(2) 0.097(12) 0.162(15) 0.039(11) 0.017(13) 0.042(11)
C11 0.19(2) 0.142(15) 0.092(11) -0.002(11) -0.002(13) -0.045(14)
C14 0.091(16) 0.091(10) 0.113(11) 0.003(9) 0.004(10) -0.024(9)
C15A 0.33(16) 0.09(5) 0.24(10) -0.06(6) -0.08(10) 0.07(7)
C9 0.19(3) 0.052(13) 0.107(17) 0.002(11) 0.011(17) -0.007(15)
C9A 0.17(5) 0.06(3) 0.16(5) 0.00(3) -0.02(4) -0.06(3)
O1A 0.13(3) 0.07(2) 0.12(3) 0.03(2) -0.04(2) -0.04(2)
C3A 0.07(2) 0.073(18) 0.062(17) 0.004(17) -0.011(18) -0.014(18)
C8A 0.07(2) 0.071(17) 0.061(18) 0.011(16) -0.008(18) -0.026(18)
C7A 0.08(2) 0.089(18) 0.058(18) 0.005(17) -0.010(17) -0.016(18)
C6A 0.08(2) 0.088(18) 0.071(19) 0.010(18) -0.010(18) -0.024(18)
C5A 0.08(2) 0.090(18) 0.071(18) 0.002(17) 0.003(18) -0.013(19)
C4A 0.07(2) 0.073(17) 0.072(17) -0.005(16) -0.013(18) -0.016(18)
C15 0.08(2) 0.16(2) 0.084(12) 0.035(13) -0.005(12) -0.014(14)

loop_
_atom_type_symbol
_atom_type_description
_atom_type_scat_dispersion_real
_atom_type_scat_dispersion_imag
_atom_type_scat_source
C C 0.0013 0.0009 'International Tables Vol C Tables 4.2.6.8 and 6.1.1.4'
H H 0.0000 0.0000 'International Tables Vol C Tables 4.2.6.8 and 6.1.1.4'
Au Au -0.6570 6.0260 'International Tables Vol C Tables 4.2.6.8 and 6.1.1.4'
O O 0.0058 0.0036 'International Tables Vol C Tables 4.2.6.8 and 6.1.1.4'
P P 0.0671 0.0586 'International Tables Vol C Tables 4.2.6.8 and 6.1.1.4'

loop_
_geom_angle_atom_site_label_1
_geom_angle_atom_site_label_2
_geom_angle_atom_site_label_3
_geom_angle
_geom_angle_site_symmetry_1
_geom_angle_site_symmetry_3
_geom_angle_publ_flag
C1 Au1 P1 178.1(4) . . ?
C12 P1 Au1 113.1(5) . . ?
C12 P1 C10 105.2(7) . . ?
C12 P1 C14 106.8(8) . . ?
C10 P1 Au1 114.4(4) . . ?
C10 P1 C14 104.0(7) . . ?
C14 P1 Au1 112.5(5) . . ?
C8 C7 H7 119.2 . . ?
C8 C7 C6 121.6(19) . . ?
C6 C7 H7 119.2 . . ?
C7 C8 H8 118.9 . . ?
C7 C8 C3 122.2(16) . . ?
C3 C8 H8 118.9 . . ?
C8 C3 C2 126.1(19) . . ?
C4 C3 C8 114.6(17) . . ?
C4 C3 C2 119(2) . . ?
C3 C4 H4 118.3 . . ?
C3 C4 C5 123.4(17) . . ?
C5 C4 H4 118.3 . . ?
C4 C5 H5 120.0 . . ?
C6 C5 C4 120.0(17) . . ?
C6 C5 H5 120.0 . . ?
C7 C6 O1 115.6(19) . . ?
C5 C6 C7 118.2(18) . . ?
C5 C6 O1 126(2) . . ?
P1 C12 H12A 108.3 . . ?
P1 C12 H12B 108.3 . . ?
H12A C12 H12B 107.4 . . ?
C13 C12 P1 116.1(11) . . ?
C13 C12 H12A 108.3 . . ?
C13 C12 H12B 108.3 . . ?
C9 O1 C6 118.6(18) . . ?
C1 C2 C3 176.7(18) . . ?
C1 C2 C3A 172(4) . . ?
C2 C1 Au1 175.0(11) . . ?
P1 C10 H10A 109.1 . . ?
P1 C10 H10B 109.1 . . ?
H10A C10 H10B 107.8 . . ?
C11 C10 P1 112.6(11) . . ?
C11 C10 H10A 109.1 . . ?
C11 C10 H10B 109.1 . . ?
C12 C13 H13A 109.5 . . ?
C12 C13 H13B 109.5 . . ?
C12 C13 H13C 109.5 . . ?
H13A C13 H13B 109.5 . . ?
H13A C13 H13C 109.5 . . ?
H13B C13 H13C 109.5 . . ?
C10 C11 H11A 109.5 . . ?
C10 C11 H11B 109.5 . . ?
C10 C11 H11C 109.5 . . ?
H11A C11 H11B 109.5 . . ?
H11A C11 H11C 109.5 . . ?
H11B C11 H11C 109.5 . . ?
P1 C14 H14C 108.7 . . ?
P1 C14 H14D 108.7 . . ?
P1 C14 H14A 108.9 . . ?
P1 C14 H14B 108.9 . . ?
H14C C14 H14D 107.6 . . ?
H14A C14 H14B 107.7 . . ?
C15A C14 P1 114(4) . . ?
C15A C14 H14C 108.7 . . ?
C15A C14 H14D 108.7 . . ?
C15 C14 P1 113.5(13) . . ?
C15 C14 H14A 108.9 . . ?
C15 C14 H14B 108.9 . . ?
C14 C15A H15A 109.5 . . ?
C14 C15A H15B 109.5 . . ?
C14 C15A H15C 109.5 . . ?
H15A C15A H15B 109.5 . . ?
H15A C15A H15C 109.5 . . ?
H15B C15A H15C 109.5 . . ?
O1 C9 H9A 109.5 . . ?
O1 C9 H9B 109.5 . . ?
O1 C9 H9C 109.5 . . ?
H9A C9 H9B 109.5 . . ?
H9A C9 H9C 109.5 . . ?
H9B C9 H9C 109.5 . . ?
H9AA C9A H9AB 109.5 . . ?
H9AA C9A H9AC 109.5 . . ?
H9AB C9A H9AC 109.5 . . ?
O1A C9A H9AA 109.5 . . ?
O1A C9A H9AB 109.5 . . ?
O1A C9A H9AC 109.5 . . ?
C6A O1A C9A 119(5) . . ?
C8A C3A C2 112(4) . . ?
C8A C3A C4A 120.0 . . ?
C4A C3A C2 128(4) . . ?
C3A C8A H8A 120.0 . . ?
C3A C8A C7A 120.0 . . ?
C7A C8A H8A 120.0 . . ?
C8A C7A H7A 120.0 . . ?
C8A C7A C6A 120.0 . . ?
C6A C7A H7A 120.0 . . ?
O1A C6A C7A 118(4) . . ?
O1A C6A C5A 122(4) . . ?
C5A C6A C7A 120.0 . . ?
C6A C5A H5A 120.0 . . ?
C6A C5A C4A 120.0 . . ?
C4A C5A H5A 120.0 . . ?
C3A C4A H4A 120.0 . . ?
C5A C4A C3A 120.0 . . ?
C5A C4A H4A 120.0 . . ?
C14 C15 H15D 109.5 . . ?
C14 C15 H15E 109.5 . . ?
C14 C15 H15F 109.5 . . ?
H15D C15 H15E 109.5 . . ?
H15D C15 H15F 109.5 . . ?
H15E C15 H15F 109.5 . . ?

loop_
_geom_bond_atom_site_label_1
_geom_bond_atom_site_label_2
_geom_bond_distance
_geom_bond_site_symmetry_2
_geom_bond_publ_flag
Au1 P1 2.280(3) . ?
Au1 C1 1.991(14) . ?
P1 C12 1.800(14) . ?
P1 C10 1.819(12) . ?
P1 C14 1.827(15) . ?
C7 H7 0.9300 . ?
C7 C8 1.36(2) . ?
C7 C6 1.36(2) . ?
C8 H8 0.9300 . ?
C8 C3 1.40(2) . ?
C3 C4 1.36(2) . ?
C3 C2 1.40(3) . ?
C4 H4 0.9300 . ?
C4 C5 1.39(3) . ?
C5 H5 0.9300 . ?
C5 C6 1.35(3) . ?
C6 O1 1.38(2) . ?
C12 H12A 0.9700 . ?
C12 H12B 0.9700 . ?
C12 C13 1.522(16) . ?
O1 C9 1.37(3) . ?
C2 C1 1.221(15) . ?
C2 C3A 1.50(5) . ?
C10 H10A 0.9700 . ?
C10 H10B 0.9700 . ?
C10 C11 1.53(2) . ?
C13 H13A 0.9600 . ?
C13 H13B 0.9600 . ?
C13 H13C 0.9600 . ?
C11 H11A 0.9600 . ?
C11 H11B 0.9600 . ?
C11 H11C 0.9600 . ?
C14 H14C 0.9700 . ?
C14 H14D 0.9700 . ?
C14 H14A 0.9700 . ?
C14 H14B 0.9700 . ?
C14 C15A 1.64(8) . ?
C14 C15 1.50(2) . ?
C15A H15A 0.9600 . ?
C15A H15B 0.9600 . ?
C15A H15C 0.9600 . ?
C9 H9A 0.9600 . ?
C9 H9B 0.9600 . ?
C9 H9C 0.9600 . ?
C9A H9AA 0.9600 . ?
C9A H9AB 0.9600 . ?
C9A H9AC 0.9600 . ?
C9A O1A 1.46(7) . ?
O1A C6A 1.27(5) . ?
C3A C8A 1.3900 . ?
C3A C4A 1.3900 . ?
C8A H8A 0.9300 . ?
C8A C7A 1.3900 . ?
C7A H7A 0.9300 . ?
C7A C6A 1.3900 . ?
C6A C5A 1.3900 . ?
C5A H5A 0.9300 . ?
C5A C4A 1.3900 . ?
C4A H4A 0.9300 . ?
C15 H15D 0.9600 . ?
C15 H15E 0.9600 . ?
C15 H15F 0.9600 . ?

loop_
_geom_torsion_atom_site_label_1
_geom_torsion_atom_site_label_2
_geom_torsion_atom_site_label_3
_geom_torsion_atom_site_label_4
_geom_torsion
_geom_torsion_site_symmetry_1
_geom_torsion_site_symmetry_2
_geom_torsion_site_symmetry_3
_geom_torsion_site_symmetry_4
_geom_torsion_publ_flag
Au1 P1 C12 C13 178.3(10) . . . . ?
Au1 P1 C10 C11 60.7(14) . . . . ?
Au1 P1 C14 C15A -64(3) . . . . ?
Au1 P1 C14 C15 57.1(13) . . . . ?
C7 C8 C3 C4 2(3) . . . . ?
C7 C8 C3 C2 -175(3) . . . . ?
C7 C6 O1 C9 -174(2) . . . . ?
C8 C7 C6 C5 2(3) . . . . ?
C8 C7 C6 O1 -179.7(19) . . . . ?
C8 C3 C4 C5 -2(3) . . . . ?
C3 C4 C5 C6 1(3) . . . . ?
C4 C5 C6 C7 -1(3) . . . . ?
C4 C5 C6 O1 -180(2) . . . . ?
C5 C6 O1 C9 4(4) . . . . ?
C6 C7 C8 C3 -2(3) . . . . ?
C12 P1 C10 C11 -64.0(13) . . . . ?
C12 P1 C14 C15A 61(3) . . . . ?
C12 P1 C14 C15 -178.3(12) . . . . ?
C2 C3 C4 C5 175(3) . . . . ?
C2 C3A C8A C7A 177(7) . . . . ?
C2 C3A C4A C5A -177(8) . . . . ?
C10 P1 C12 C13 -56.2(13) . . . . ?
C10 P1 C14 C15A 172(3) . . . . ?
C10 P1 C14 C15 -67.2(13) . . . . ?
C14 P1 C12 C13 54.0(13) . . . . ?
C14 P1 C10 C11 -176.2(13) . . . . ?
C9A O1A C6A C7A -172(6) . . . . ?
C9A O1A C6A C5A 6(9) . . . . ?
O1A C6A C5A C4A -177(6) . . . . ?
C3A C8A C7A C6A 0.0 . . . . ?
C8A C3A C4A C5A 0.0 . . . . ?
C8A C7A C6A O1A 177(6) . . . . ?
C8A C7A C6A C5A 0.0 . . . . ?
C7A C6A C5A C4A 0.0 . . . . ?
C6A C5A C4A C3A 0.0 . . . . ?
C4A C3A C8A C7A 0.0 . . . . ?
